data_2102681
loop_
_publ_author_name
'Guzei, Ilia A.'
'Lara C. Spencer'

_publ_section_title
;
 Low-temperature enantiotropic <i>k</i>2 phase transition in the ionic
 222-cryptand complex with LiClO~4~
;
_journal_coeditor_code AV5077
_journal_date_accepted 2006-10-26
_journal_date_recd_electronic 2006-09-06
_journal_issue 1
_journal_name_full 'Acta Crystallographica Section B'
_journal_page_first 93
_journal_page_last 100
_journal_paper_category FA
_journal_paper_doi 10.1107/S0108768106044831
_journal_volume 63
_journal_year 2007
_chemical_formula_moiety 'C18 H36 Li N2 O6, Cl O4'
_chemical_formula_sum 'C18 H36 Cl Li N2 O10'
_chemical_formula_weight 482.88
_chemical_name_systematic
;
 ?
;
_space_group_IT_number 19
_symmetry_cell_setting orthorhombic
_symmetry_space_group_name_Hall 'P 2ac 2ab'
_symmetry_space_group_name_H-M 'P 21 21 21'
_atom_sites_solution_hydrogens geom
_atom_sites_solution_primary direct
_atom_sites_solution_secondary difmap
_audit_creation_method SHELXL-97
_cell_angle_alpha 90.00
_cell_angle_beta 90.00
_cell_angle_gamma 90.00
_cell_formula_units_Z 4
_cell_length_a 10.0791(5)
_cell_length_b 13.3799(6)
_cell_length_c 17.0272(8)
_cell_measurement_reflns_used 17038
_cell_measurement_temperature 100(2)
_cell_measurement_theta_max 26.3735
_cell_measurement_theta_min 2.3481
_cell_volume 2296.24(19)
_computing_cell_refinement 'SAINT Ver. 6.22  (Bruker-AXS, 2003)'
_computing_data_collection 'SMART Ver. 5.622 (Bruker-AXS, 2003)'
_computing_data_reduction 'SAINT Ver. 6.22'
_computing_molecular_graphics 'SHELXTL Ver. 6.10'
_computing_publication_material 'SHELXTL Ver. 6.10'
_computing_structure_refinement 'SHELXTL Ver. 6.10'
_computing_structure_solution 'SHELXTL Ver. 6.10 (Bruker-AXS, 2003)'
_diffrn_ambient_temperature 100(2)
_diffrn_measured_fraction_theta_full 0.999
_diffrn_measured_fraction_theta_max 0.999
_diffrn_measurement_device_type 'Bruker CCD-1000 area detector'
_diffrn_measurement_method '0.30\% \w scans'
_diffrn_radiation_monochromator graphite
_diffrn_radiation_source 'fine-focus sealed tube'
_diffrn_radiation_type Mo-K\a
_diffrn_radiation_wavelength 0.71073
_diffrn_reflns_av_R_equivalents 0.0247
_diffrn_reflns_av_sigmaI/netI 0.0138
_diffrn_reflns_limit_h_max 12
_diffrn_reflns_limit_h_min -12
_diffrn_reflns_limit_k_max 16
_diffrn_reflns_limit_k_min -16
_diffrn_reflns_limit_l_max 21
_diffrn_reflns_limit_l_min -21
_diffrn_reflns_number 26861
_diffrn_reflns_theta_full 26.39
_diffrn_reflns_theta_max 26.39
_diffrn_reflns_theta_min 2.35
_diffrn_standards_number 0
_exptl_absorpt_coefficient_mu 0.222
_exptl_absorpt_correction_T_max 0.9224
_exptl_absorpt_correction_T_min 0.9010
_exptl_absorpt_correction_type multi-scan
_exptl_absorpt_process_details
;
SADABS  (Bruker-AXS, 2003)
;
_exptl_crystal_colour colorless
_exptl_crystal_density_diffrn 1.397
_exptl_crystal_density_method 'not measured'
_exptl_crystal_description block
_exptl_crystal_F_000 1032
_exptl_crystal_size_max 0.48
_exptl_crystal_size_mid 0.41
_exptl_crystal_size_min 0.37
_refine_diff_density_max 0.245
_refine_diff_density_min -0.207
_refine_ls_abs_structure_details 'Flack H D (1983), Acta Cryst. A39, 876-881'
_refine_ls_abs_structure_Flack -0.03(5)
_refine_ls_extinction_method none
_refine_ls_goodness_of_fit_ref 1.080
_refine_ls_hydrogen_treatment constr
_refine_ls_matrix_type full
_refine_ls_number_parameters 327
_refine_ls_number_reflns 4697
_refine_ls_number_restraints 50
_refine_ls_restrained_S_all 1.129
_refine_ls_R_factor_all 0.0318
_refine_ls_R_factor_gt 0.0306
_refine_ls_shift/su_max 0.002
_refine_ls_shift/su_mean 0.000
_refine_ls_structure_factor_coef Fsqd
_refine_ls_weighting_details 'calc w=1/[\s^2^(Fo^2^)+(0.0553P)^2^+0.3192P] where P=(Fo^2^+2Fc^2^)/3'
_refine_ls_weighting_scheme calc
_refine_ls_wR_factor_gt 0.0871
_refine_ls_wR_factor_ref 0.0890
_reflns_number_gt 4544
_reflns_number_total 4697
_reflns_threshold_expression I>2\s(I)
_cod_data_source_file av5077.cif
_cod_data_source_block burn_08_200
_cod_depositor_comments
;
The following automatic conversions were performed:
'_symmetry_cell_setting' value 'Orthorhombic' changed to 'orthorhombic'
according to '/home/saulius/struct/CIF-dictionaries/cif_core.dic'
dictionary named 'cif_core.dic' version 2.4.1 from 2010-06-29.

Automatic conversion script
Id: cif_fix_enum 1527 2010-12-29 10:47:43Z saulius 

The following automatic conversions were performed:

'_symmetry_cell_setting' value 'Orthorhombic' changed to
'orthorhombic' according to
/home/saulius/struct/CIF-dictionaries/cif_core.dic dictionary named
'cif_core.dic' version 2.4.1 from 2010-06-29.

Automatic conversion script
Id: cif_fix_values 1715 2011-07-08 13:25:40Z adriana 
;
_cod_original_sg_symbol_Hall 'P 2ac 2ab   '
_cod_original_sg_symbol_H-M 'P 21 21 21  '
_cod_database_code 2102681
_cod_database_fobs_code 2102681

loop_
_symmetry_equiv_pos_as_xyz
'x, y, z'
'-x+1/2, -y, z+1/2'
'-x, y+1/2, -z+1/2'
'x+1/2, -y+1/2, -z'

loop_
_atom_site_type_symbol
_atom_site_label
_atom_site_fract_x
_atom_site_fract_y
_atom_site_fract_z
_atom_site_U_iso_or_equiv
_atom_site_adp_type
_atom_site_calc_flag
_atom_site_refinement_flags
_atom_site_occupancy
_atom_site_disorder_assembly
_atom_site_disorder_group
O O1 0.23724(12) 0.61826(9) 1.04929(6) 0.0408(3) Uani d . 1 . .
O O2 0.22455(12) 0.41717(10) 1.05240(7) 0.0433(3) Uani d . 1 . .
O O3 0.41996(9) 0.42511(7) 0.92462(6) 0.0281(2) Uani d . 1 . .
O O4 0.23203(11) 0.37358(8) 0.81006(6) 0.0338(2) Uani d . 1 . .
O O5 0.29227(10) 0.61056(8) 0.81447(7) 0.0343(2) Uani d . 1 . .
O O6 0.07197(10) 0.57051(8) 0.90539(6) 0.0308(2) Uani d . 1 . .
N N1 0.46188(12) 0.63778(9) 0.94590(7) 0.0300(3) Uani d . 1 . .
N N2 0.03804(12) 0.35816(9) 0.92981(8) 0.0313(3) Uani d . 1 . .
Li Li1 0.2506(3) 0.5093(3) 0.9399(2) 0.0576(9) Uani d . 1 . .
C C1 0.45598(16) 0.68618(11) 1.02294(9) 0.0346(3) Uani d . 1 . .
H H1A 0.5066 0.7496 1.0216 0.042 Uiso calc R 1 . .
H H1B 0.4968 0.6422 1.0630 0.042 Uiso calc R 1 . .
C C2 0.31319(18) 0.70719(12) 1.04480(11) 0.0406(4) Uani d . 1 . .
H H2A 0.3105 0.7417 1.0962 0.049 Uiso calc R 1 . .
H H2B 0.2735 0.7522 1.0051 0.049 Uiso calc R 1 . .
C C3 0.2551(2) 0.56712(15) 1.12184(9) 0.0472(4) Uani d . 1 . .
H H3A 0.2242 0.6093 1.1660 0.057 Uiso calc R 1 . .
H H3B 0.3501 0.5516 1.1300 0.057 Uiso calc R 1 . .
C C4 0.1760(2) 0.47289(16) 1.11804(10) 0.0521(5) Uani d . 1 . .
H H4A 0.1869 0.4340 1.1671 0.063 Uiso calc R 1 . .
H H4B 0.0806 0.4883 1.1111 0.063 Uiso calc R 1 . .
C C5 0.16819(19) 0.32039(13) 1.04647(11) 0.0437(4) Uani d . 1 . .
H H5A 0.1634 0.2901 1.0995 0.052 Uiso calc R 1 . .
H H5B 0.2264 0.2778 1.0137 0.052 Uiso calc R 1 . .
C C6 0.03114(17) 0.32248(12) 1.01098(9) 0.0372(3) Uani d . 1 . .
H H6A -0.0076 0.2545 1.0121 0.045 Uiso calc R 1 . .
H H6B -0.0268 0.3672 1.0421 0.045 Uiso calc R 1 . .
C C7 0.57192(14) 0.56675(11) 0.94003(9) 0.0333(3) Uani d . 1 . .
H H7A 0.6475 0.5907 0.9720 0.040 Uiso calc R 1 . .
H H7B 0.6016 0.5620 0.8847 0.040 Uiso calc R 1 . .
C C8 0.52862(14) 0.46452(11) 0.96876(9) 0.0313(3) Uani d . 1 . .
H H8A 0.6045 0.4178 0.9652 0.038 Uiso calc R 1 . .
H H8B 0.5026 0.4694 1.0247 0.038 Uiso calc R 1 . .
C C9 0.45553(15) 0.39052(12) 0.84784(9) 0.0333(3) Uani d . 1 . .
H H9A 0.5430 0.3569 0.8495 0.040 Uiso calc R 1 . .
H H9B 0.4612 0.4476 0.8110 0.040 Uiso calc R 1 . .
C C10 0.35085(16) 0.31868(11) 0.82129(10) 0.0348(3) Uani d . 1 . .
H H10A 0.3780 0.2863 0.7716 0.042 Uiso calc R 1 . .
H H10B 0.3373 0.2661 0.8614 0.042 Uiso calc R 1 . .
C C11 0.11860(18) 0.31159(13) 0.79812(10) 0.0404(4) Uani d . 1 . .
H H11A 0.1442 0.2530 0.7660 0.049 Uiso calc R 1 . .
H H11B 0.0504 0.3495 0.7687 0.049 Uiso calc R 1 . .
C C12 0.06023(17) 0.27584(12) 0.87520(10) 0.0380(3) Uani d . 1 . .
H H12A -0.0251 0.2416 0.8649 0.046 Uiso calc R 1 . .
H H12B 0.1213 0.2268 0.8995 0.046 Uiso calc R 1 . .
C C13 0.45793(17) 0.71187(12) 0.88239(10) 0.0371(3) Uani d . 1 . .
H H13A 0.5475 0.7408 0.8752 0.045 Uiso calc R 1 . .
H H13B 0.3969 0.7667 0.8971 0.045 Uiso calc R 1 . .
C C14 0.41233(16) 0.66597(13) 0.80608(10) 0.0382(3) Uani d . 1 . .
H H14A 0.3987 0.7197 0.7669 0.046 Uiso calc R 1 . .
H H14B 0.4826 0.6211 0.7859 0.046 Uiso calc R 1 . .
C C15 0.17604(16) 0.66989(12) 0.80914(10) 0.0381(3) Uani d . 1 . .
H H15A 0.1680 0.6991 0.7559 0.046 Uiso calc R 1 . .
H H15B 0.1793 0.7250 0.8479 0.046 Uiso calc R 1 . .
C C16 0.06049(15) 0.60255(13) 0.82584(10) 0.0384(4) Uani d . 1 . .
H H16A -0.0240 0.6390 0.8180 0.046 Uiso calc R 1 . .
H H16B 0.0619 0.5442 0.7901 0.046 Uiso calc R 1 . .
C C17 -0.04779(16) 0.52883(12) 0.93645(11) 0.0402(4) Uani d . 1 . .
H H17A -0.1236 0.5715 0.9209 0.048 Uiso calc R 1 . .
H H17B -0.0428 0.5288 0.9945 0.048 Uiso calc R 1 . .
C C18 -0.07236(15) 0.42323(12) 0.90801(11) 0.0391(4) Uani d . 1 . .
H H18A -0.1555 0.3975 0.9314 0.047 Uiso calc R 1 . .
H H18B -0.0829 0.4233 0.8502 0.047 Uiso calc R 1 . .
Cl Cl1 0.24767(4) 0.99526(3) 0.81938(2) 0.04072(12) Uani d D 1 . .
O O7 0.2730(3) 1.0524(2) 0.88859(14) 0.0890(10) Uani d PD 0.759(5) A 1
O O8 0.3471(3) 0.9219(2) 0.8112(2) 0.1127(14) Uani d PD 0.759(5) A 1
O O9 0.1195(3) 0.9545(3) 0.82068(18) 0.0908(11) Uani d PD 0.759(5) A 1
O O10 0.2607(2) 1.06255(18) 0.75274(13) 0.0707(8) Uani d PD 0.759(5) A 1
O O7A 0.2945(8) 0.9619(9) 0.8942(3) 0.114(4) Uani d PDU 0.241(5) A 2
O O8A 0.2624(10) 0.9131(5) 0.7651(5) 0.103(3) Uani d PDU 0.241(5) A 2
O O9A 0.1076(4) 1.0146(8) 0.8270(5) 0.082(3) Uani d PDU 0.241(5) A 2
O O10A 0.3149(10) 1.0782(5) 0.7928(7) 0.147(5) Uani d PDU 0.241(5) A 2

loop_
_atom_site_aniso_label
_atom_site_aniso_U_11
_atom_site_aniso_U_22
_atom_site_aniso_U_33
_atom_site_aniso_U_12
_atom_site_aniso_U_13
_atom_site_aniso_U_23
O1 0.0361(6) 0.0547(6) 0.0316(5) -0.0072(5) -0.0028(5) -0.0031(5)
O2 0.0424(7) 0.0550(7) 0.0324(5) -0.0118(6) 0.0068(5) -0.0025(5)
O3 0.0248(5) 0.0300(5) 0.0295(5) 0.0006(4) -0.0002(4) -0.0033(4)
O4 0.0334(5) 0.0336(5) 0.0345(5) 0.0026(4) 0.0009(5) 0.0009(4)
O5 0.0279(5) 0.0321(5) 0.0430(6) -0.0031(4) -0.0037(5) 0.0037(4)
O6 0.0264(5) 0.0311(5) 0.0348(5) 0.0010(4) -0.0001(4) 0.0054(4)
N1 0.0296(6) 0.0270(6) 0.0334(6) 0.0001(5) -0.0021(5) -0.0011(5)
N2 0.0279(6) 0.0284(6) 0.0377(7) 0.0006(5) 0.0028(5) 0.0033(5)
Li1 0.0367(16) 0.085(2) 0.0507(18) 0.0250(17) 0.0036(12) 0.0111(15)
C1 0.0326(8) 0.0318(7) 0.0396(8) -0.0026(6) -0.0048(6) -0.0064(6)
C2 0.0406(8) 0.0388(8) 0.0425(8) 0.0032(7) 0.0007(7) -0.0075(7)
C3 0.0558(10) 0.0611(10) 0.0247(7) -0.0130(9) 0.0010(7) -0.0057(7)
C4 0.0579(11) 0.0706(12) 0.0278(7) -0.0192(10) 0.0124(8) -0.0036(8)
C5 0.0454(10) 0.0453(9) 0.0403(9) -0.0015(8) -0.0016(7) 0.0093(8)
C6 0.0381(8) 0.0331(7) 0.0403(8) -0.0055(6) 0.0079(7) 0.0065(6)
C7 0.0227(6) 0.0338(7) 0.0434(8) -0.0017(6) 0.0001(6) -0.0037(6)
C8 0.0239(6) 0.0309(7) 0.0392(8) 0.0047(5) -0.0070(6) -0.0023(6)
C9 0.0328(7) 0.0354(7) 0.0318(7) 0.0048(6) 0.0062(6) -0.0037(6)
C10 0.0392(8) 0.0310(7) 0.0343(7) 0.0078(6) -0.0023(6) -0.0089(6)
C11 0.0411(9) 0.0456(9) 0.0347(8) -0.0032(7) -0.0066(7) -0.0060(7)
C12 0.0374(8) 0.0314(7) 0.0453(9) -0.0062(6) -0.0001(7) -0.0026(6)
C13 0.0359(8) 0.0330(7) 0.0425(8) -0.0097(6) -0.0053(7) 0.0075(6)
C14 0.0316(8) 0.0464(9) 0.0365(8) -0.0079(7) 0.0010(6) 0.0056(7)
C15 0.0352(8) 0.0356(7) 0.0435(9) 0.0025(7) -0.0032(7) 0.0153(7)
C16 0.0296(7) 0.0455(9) 0.0402(8) -0.0013(6) -0.0095(7) 0.0106(7)
C17 0.0278(7) 0.0370(8) 0.0558(10) 0.0064(6) 0.0108(7) 0.0067(7)
C18 0.0225(7) 0.0375(8) 0.0573(10) -0.0024(6) -0.0003(6) 0.0088(7)
Cl1 0.0361(2) 0.0428(2) 0.0433(2) -0.00015(17) -0.00093(16) -0.00002(15)
O7 0.093(2) 0.103(2) 0.0705(15) -0.0076(17) -0.0162(13) -0.0258(15)
O8 0.122(3) 0.0843(18) 0.132(3) 0.0593(19) 0.032(2) 0.018(2)
O9 0.0689(17) 0.130(3) 0.0734(17) -0.0559(18) -0.0113(15) 0.022(2)
O10 0.0652(14) 0.0750(16) 0.0718(14) -0.0115(12) 0.0006(11) 0.0272(12)
O7A 0.092(6) 0.165(9) 0.085(5) 0.036(6) -0.035(4) 0.002(6)
O8A 0.133(7) 0.084(5) 0.093(5) 0.019(5) -0.010(5) -0.027(4)
O9A 0.046(4) 0.132(7) 0.069(5) -0.002(5) -0.001(3) 0.022(6)
O10A 0.165(9) 0.075(5) 0.199(10) -0.043(6) 0.029(8) 0.008(7)

loop_
_atom_type_symbol
_atom_type_description
_atom_type_scat_dispersion_real
_atom_type_scat_dispersion_imag
_atom_type_scat_source
C C 0.0033 0.0016 'International Tables Vol C Tables 4.2.6.8 and 6.1.1.4'
H H 0.0000 0.0000 'International Tables Vol C Tables 4.2.6.8 and 6.1.1.4'
Li Li -0.0003 0.0001 'International Tables Vol C Tables 4.2.6.8 and 6.1.1.4'
N N 0.0061 0.0033 'International Tables Vol C Tables 4.2.6.8 and 6.1.1.4'
O O 0.0106 0.0060 'International Tables Vol C Tables 4.2.6.8 and 6.1.1.4'
Cl Cl 0.1484 0.1585 'International Tables Vol C Tables 4.2.6.8 and 6.1.1.4'

loop_
_geom_angle_atom_site_label_1
_geom_angle_atom_site_label_2
_geom_angle_atom_site_label_3
_geom_angle
_geom_angle_publ_flag
C2 O1 C3 112.46(13) ?
C2 O1 Li1 116.34(13) ?
C3 O1 Li1 112.29(13) ?
C5 O2 C4 113.25(13) ?
C5 O2 Li1 118.52(14) ?
C4 O2 Li1 114.31(14) ?
C8 O3 C9 114.04(11) ?
C8 O3 Li1 111.50(14) ?
C9 O3 Li1 119.93(13) ?
C10 O4 C11 113.26(12) ?
C15 O5 C14 113.80(11) ?
C15 O5 Li1 102.34(11) ?
C14 O5 Li1 119.81(12) ?
C16 O6 C17 113.57(12) ?
C16 O6 Li1 117.45(13) ?
C17 O6 Li1 118.42(13) ?
C7 N1 C1 112.28(12) ?
C7 N1 C13 114.13(12) ?
C1 N1 C13 111.12(12) ?
C12 N2 C18 113.88(13) ?
C12 N2 C6 111.28(12) ?
C18 N2 C6 113.46(12) ?
O3 Li1 O6 154.6(2) ?
O3 Li1 O2 84.64(12) ?
O6 Li1 O2 110.58(15) ?
O3 Li1 O1 118.85(16) ?
O6 Li1 O1 86.00(12) ?
O2 Li1 O1 70.59(11) ?
O3 Li1 O5 92.74(12) ?
O6 Li1 O5 72.29(10) ?
O2 Li1 O5 177.12(15) ?
O1 Li1 O5 109.82(15) ?
N1 C1 C2 109.95(13) ?
N1 C1 H1A 109.7 ?
C2 C1 H1A 109.7 ?
N1 C1 H1B 109.7 ?
C2 C1 H1B 109.7 ?
H1A C1 H1B 108.2 ?
O1 C2 C1 111.79(13) ?
O1 C2 H2A 109.3 ?
C1 C2 H2A 109.3 ?
O1 C2 H2B 109.3 ?
C1 C2 H2B 109.3 ?
H2A C2 H2B 107.9 ?
O1 C3 C4 107.49(14) ?
O1 C3 H3A 110.2 ?
C4 C3 H3A 110.2 ?
O1 C3 H3B 110.2 ?
C4 C3 H3B 110.2 ?
H3A C3 H3B 108.5 ?
O2 C4 C3 106.93(13) ?
O2 C4 H4A 110.3 ?
C3 C4 H4A 110.3 ?
O2 C4 H4B 110.3 ?
C3 C4 H4B 110.3 ?
H4A C4 H4B 108.6 ?
O2 C5 C6 112.25(14) ?
O2 C5 H5A 109.2 ?
C6 C5 H5A 109.2 ?
O2 C5 H5B 109.2 ?
C6 C5 H5B 109.2 ?
H5A C5 H5B 107.9 ?
N2 C6 C5 109.93(13) ?
N2 C6 H6A 109.7 ?
C5 C6 H6A 109.7 ?
N2 C6 H6B 109.7 ?
C5 C6 H6B 109.7 ?
H6A C6 H6B 108.2 ?
N1 C7 C8 110.21(11) ?
N1 C7 H7A 109.6 ?
C8 C7 H7A 109.6 ?
N1 C7 H7B 109.6 ?
C8 C7 H7B 109.6 ?
H7A C7 H7B 108.1 ?
O3 C8 C7 112.56(12) ?
O3 C8 H8A 109.1 ?
C7 C8 H8A 109.1 ?
O3 C8 H8B 109.1 ?
C7 C8 H8B 109.1 ?
H8A C8 H8B 107.8 ?
O3 C9 C10 107.86(12) ?
O3 C9 H9A 110.1 ?
C10 C9 H9A 110.1 ?
O3 C9 H9B 110.1 ?
C10 C9 H9B 110.1 ?
H9A C9 H9B 108.4 ?
O4 C10 C9 107.66(12) ?
O4 C10 H10A 110.2 ?
C9 C10 H10A 110.2 ?
O4 C10 H10B 110.2 ?
C9 C10 H10B 110.2 ?
H10A C10 H10B 108.5 ?
O4 C11 C12 111.78(13) ?
O4 C11 H11A 109.3 ?
C12 C11 H11A 109.3 ?
O4 C11 H11B 109.3 ?
C12 C11 H11B 109.3 ?
H11A C11 H11B 107.9 ?
N2 C12 C11 111.92(13) ?
N2 C12 H12A 109.2 ?
C11 C12 H12A 109.2 ?
N2 C12 H12B 109.2 ?
C11 C12 H12B 109.2 ?
H12A C12 H12B 107.9 ?
N1 C13 C14 111.58(13) ?
N1 C13 H13A 109.3 ?
C14 C13 H13A 109.3 ?
N1 C13 H13B 109.3 ?
C14 C13 H13B 109.3 ?
H13A C13 H13B 108.0 ?
O5 C14 C13 112.56(13) ?
O5 C14 H14A 109.1 ?
C13 C14 H14A 109.1 ?
O5 C14 H14B 109.1 ?
C13 C14 H14B 109.1 ?
H14A C14 H14B 107.8 ?
O5 C15 C16 107.05(12) ?
O5 C15 H15A 110.3 ?
C16 C15 H15A 110.3 ?
O5 C15 H15B 110.3 ?
C16 C15 H15B 110.3 ?
H15A C15 H15B 108.6 ?
O6 C16 C15 107.32(13) ?
O6 C16 H16A 110.3 ?
C15 C16 H16A 110.3 ?
O6 C16 H16B 110.3 ?
C15 C16 H16B 110.3 ?
H16A C16 H16B 108.5 ?
O6 C17 C18 112.55(13) ?
O6 C17 H17A 109.1 ?
C18 C17 H17A 109.1 ?
O6 C17 H17B 109.1 ?
C18 C17 H17B 109.1 ?
H17A C17 H17B 107.8 ?
N2 C18 C17 110.50(13) ?
N2 C18 H18A 109.5 ?
C17 C18 H18A 109.5 ?
N2 C18 H18B 109.5 ?
C17 C18 H18B 109.5 ?
H18A C18 H18B 108.1 ?
O10A Cl1 O9 140.6(5) yes
O10A Cl1 O8 100.3(5) yes
O9 Cl1 O8 112.7(2) yes
O10A Cl1 O7 75.6(5) yes
O9 Cl1 O7 111.11(17) yes
O8 Cl1 O7 109.08(18) yes
O10A Cl1 O7A 112.4(4) yes
O9 Cl1 O7A 99.7(4) yes
O8 Cl1 O7A 68.6(4) yes
O7 Cl1 O7A 51.2(4) yes
O10A Cl1 O9A 111.5(4) yes
O9 Cl1 O9A 33.5(4) yes
O8 Cl1 O9A 146.2(4) yes
O7 Cl1 O9A 90.3(4) yes
O7A Cl1 O9A 107.4(3) yes
O10A Cl1 O8A 110.6(4) yes
O9 Cl1 O8A 79.0(4) yes
O8 Cl1 O8A 48.2(4) yes
O7 Cl1 O8A 156.6(4) yes
O7A Cl1 O8A 107.4(3) yes
O9A Cl1 O8A 107.2(3) yes
O10A Cl1 O10 36.9(5) yes
O9 Cl1 O10 109.65(15) yes
O8 Cl1 O10 106.86(15) yes
O7 Cl1 O10 107.23(15) yes
O7A Cl1 O10 149.2(4) yes
O9A Cl1 O10 92.7(4) yes
O8A Cl1 O10 87.8(4) yes

loop_
_geom_bond_atom_site_label_1
_geom_bond_atom_site_label_2
_geom_bond_distance
_geom_bond_publ_flag
O1 C2 1.417(2) ?
O1 C3 1.424(2) ?
O1 Li1 2.369(4) ?
O2 C5 1.418(2) ?
O2 C4 1.430(2) ?
O2 Li1 2.293(4) ?
O3 C8 1.4291(17) ?
O3 C9 1.4323(17) ?
O3 Li1 2.062(3) ?
O4 C10 1.4179(18) ?
O4 C11 1.427(2) ?
O5 C15 1.4180(18) ?
O5 C14 1.4263(18) ?
O5 Li1 2.564(4) ?
O6 C16 1.4253(19) ?
O6 C17 1.4310(18) ?
O6 Li1 2.063(3) ?
N1 C7 1.4639(18) ?
N1 C1 1.4643(19) ?
N1 C13 1.4676(19) ?
N2 C12 1.459(2) ?
N2 C18 1.4608(19) ?
N2 C6 1.4638(19) ?
C1 C2 1.513(2) ?
C1 H1A 0.9900 ?
C1 H1B 0.9900 ?
C2 H2A 0.9900 ?
C2 H2B 0.9900 ?
C3 C4 1.493(3) ?
C3 H3A 0.9900 ?
C3 H3B 0.9900 ?
C4 H4A 0.9900 ?
C4 H4B 0.9900 ?
C5 C6 1.508(2) ?
C5 H5A 0.9900 ?
C5 H5B 0.9900 ?
C6 H6A 0.9900 ?
C6 H6B 0.9900 ?
C7 C8 1.517(2) ?
C7 H7A 0.9900 ?
C7 H7B 0.9900 ?
C8 H8A 0.9900 ?
C8 H8B 0.9900 ?
C9 C10 1.497(2) ?
C9 H9A 0.9900 ?
C9 H9B 0.9900 ?
C10 H10A 0.9900 ?
C10 H10B 0.9900 ?
C11 C12 1.516(2) ?
C11 H11A 0.9900 ?
C11 H11B 0.9900 ?
C12 H12A 0.9900 ?
C12 H12B 0.9900 ?
C13 C14 1.509(2) ?
C13 H13A 0.9900 ?
C13 H13B 0.9900 ?
C14 H14A 0.9900 ?
C14 H14B 0.9900 ?
C15 C16 1.500(2) ?
C15 H15A 0.9900 ?
C15 H15B 0.9900 ?
C16 H16A 0.9900 ?
C16 H16B 0.9900 ?
C17 C18 1.514(2) ?
C17 H17A 0.9900 ?
C17 H17B 0.9900 ?
C18 H18A 0.9900 ?
C18 H18B 0.9900 ?
Cl1 O10A 1.376(4) yes
Cl1 O9 1.403(2) yes
Cl1 O8 1.410(2) yes
Cl1 O7 1.428(2) yes
Cl1 O7A 1.430(4) yes
Cl1 O9A 1.441(4) yes
Cl1 O8A 1.444(4) yes
Cl1 O10 1.4544(19) yes

loop_
_geom_torsion_atom_site_label_1
_geom_torsion_atom_site_label_2
_geom_torsion_atom_site_label_3
_geom_torsion_atom_site_label_4
_geom_torsion
C8 O3 Li1 O6 148.7(4)
C9 O3 Li1 O6 11.6(6)
C8 O3 Li1 O2 -82.62(14)
C9 O3 Li1 O2 140.32(11)
C8 O3 Li1 O1 -18.3(2)
C9 O3 Li1 O1 -155.33(14)
C8 O3 Li1 O5 96.18(13)
C9 O3 Li1 O5 -40.88(18)
C16 O6 Li1 O3 -36.8(6)
C17 O6 Li1 O3 105.7(5)
C16 O6 Li1 O2 -160.71(14)
C17 O6 Li1 O2 -18.2(2)
C16 O6 Li1 O1 131.76(12)
C17 O6 Li1 O1 -85.73(16)
C16 O6 Li1 O5 19.48(15)
C17 O6 Li1 O5 161.99(12)
C5 O2 Li1 O3 -81.34(16)
C4 O2 Li1 O3 141.05(14)
C5 O2 Li1 O6 77.7(2)
C4 O2 Li1 O6 -59.9(2)
C5 O2 Li1 O1 155.50(13)
C4 O2 Li1 O1 17.90(14)
C2 O1 Li1 O3 74.5(2)
C3 O1 Li1 O3 -57.1(2)
C2 O1 Li1 O6 -99.90(15)
C3 O1 Li1 O6 128.52(13)
C2 O1 Li1 O2 146.63(12)
C3 O1 Li1 O2 15.05(13)
C2 O1 Li1 O5 -30.34(17)
C3 O1 Li1 O5 -161.93(13)
C15 O5 Li1 O3 174.69(13)
C14 O5 Li1 O3 -58.34(18)
C15 O5 Li1 O6 15.62(14)
C14 O5 Li1 O6 142.59(13)
C15 O5 Li1 O1 -63.25(15)
C14 O5 Li1 O1 63.72(16)
C7 N1 C1 C2 -146.90(13)
C13 N1 C1 C2 83.91(16)
C3 O1 C2 C1 80.75(18)
Li1 O1 C2 C1 -50.76(18)
N1 C1 C2 O1 60.65(18)
C2 O1 C3 C4 -177.27(14)
Li1 O1 C3 C4 -43.77(19)
C5 O2 C4 C3 173.52(15)
Li1 O2 C4 C3 -46.6(2)
O1 C3 C4 O2 58.9(2)
C4 O2 C5 C6 79.18(19)
Li1 O2 C5 C6 -58.85(19)
C12 N2 C6 C5 88.52(16)
C18 N2 C6 C5 -141.50(14)
O2 C5 C6 N2 64.19(18)
C1 N1 C7 C8 87.84(14)
C13 N1 C7 C8 -144.56(12)
C9 O3 C8 C7 74.08(15)
Li1 O3 C8 C7 -65.65(17)
N1 C7 C8 O3 59.67(16)
C8 O3 C9 C10 158.87(12)
Li1 O3 C9 C10 -65.08(19)
C11 O4 C10 C9 -169.57(12)
O3 C9 C10 O4 67.39(15)
C10 O4 C11 C12 83.34(17)
C18 N2 C12 C11 71.90(17)
C6 N2 C12 C11 -158.34(14)
O4 C11 C12 N2 50.73(19)
C7 N1 C13 C14 73.39(16)
C1 N1 C13 C14 -158.42(13)
C15 O5 C14 C13 84.84(17)
Li1 O5 C14 C13 -36.62(19)
N1 C13 C14 O5 50.78(19)
C14 O5 C15 C16 -175.32(14)
Li1 O5 C15 C16 -44.58(17)
C17 O6 C16 C15 163.79(13)
Li1 O6 C16 C15 -51.9(2)
O5 C15 C16 O6 65.16(17)
C16 O6 C17 C18 77.03(16)
Li1 O6 C17 C18 -66.9(2)
C12 N2 C18 C17 -149.99(14)
C6 N2 C18 C17 81.35(16)
O6 C17 C18 N2 58.60(18)
